data_2017141
loop_
_publ_author_name
'de la Torre, Jos\'e M.'
'Trilleras, Jorge'
'Cobo, Justo'
'Glidewell, Christopher'

_publ_section_title
;
 Nonmerohedrally twinned 6-amino-3-methyluracil-5-carbaldehyde: a
 hydrogen-bonded ribbon containing four types of ring
;
_journal_coeditor_code SK3315
_journal_issue 6
_journal_name_full 'Acta Crystallographica Section C'
_journal_page_first o281
_journal_page_last o283
_journal_paper_doi 10.1107/S0108270109013493
_journal_volume 65
_journal_year 2009
_chemical_formula_iupac 'C6 H7 N3 O3'
_chemical_formula_moiety 'C6 H7 N3 O3'
_chemical_formula_sum 'C6 H7 N3 O3'
_chemical_formula_weight 169.14
_chemical_name_common 6-Amino-3-methyluracil-5-carbaldehyde
_chemical_name_systematic
;
6-amino-5-formyl-3-methylpyrimidine-2,4(1<i>H</i>,3<i>H</i>)-dione
;
_space_group_IT_number 14
_symmetry_cell_setting monoclinic
_symmetry_space_group_name_Hall '-P 2ybc'
_symmetry_space_group_name_H-M 'P 1 21/c 1'
_atom_sites_solution_hydrogens geom
_atom_sites_solution_primary direct
_atom_sites_solution_secondary difmap
_cell_angle_alpha 90.00
_cell_angle_beta 99.996(2)
_cell_angle_gamma 90.00
_cell_formula_units_Z 4
_cell_length_a 6.6749(4)
_cell_length_b 5.0712(5)
_cell_length_c 19.7422(4)
_cell_measurement_reflns_used 1513
_cell_measurement_temperature 120(2)
_cell_measurement_theta_max 27.49
_cell_measurement_theta_min 3.43
_cell_volume 658.12(8)
_computing_cell_refinement 'DIRAX/LSQ (Duisenberg <i>et al.</i>,  2000)'
_computing_data_collection 'COLLECT (Hooft, 1999)'
_computing_data_reduction 'EVALCCD (Duisenberg <i>et al.</i>,  2003)'
_computing_molecular_graphics 'PLATON (Spek, 2009)'
_computing_publication_material 'SHELXL97 (Sheldrick, 2008) and PLATON (Spek, 2009)'
_computing_structure_refinement 'SHELXL97 (Sheldrick, 2008)'
_computing_structure_solution 'SHELXS97 (Sheldrick, 2008)'
_diffrn_ambient_temperature 120(2)
_diffrn_detector_area_resol_mean 9.091
_diffrn_measured_fraction_theta_full 0.998
_diffrn_measured_fraction_theta_max 0.998
_diffrn_measurement_device_type 'Bruker--Nonius KappaCCD'
_diffrn_measurement_method '\f & \w scans'
_diffrn_radiation_monochromator graphite
_diffrn_radiation_source 'Bruker-Nonius FR591 rotating anode'
_diffrn_radiation_type 'Mo K\a'
_diffrn_radiation_wavelength 0.71073
_diffrn_reflns_av_R_equivalents 0.0000
_diffrn_reflns_av_sigmaI/netI 0.0792
_diffrn_reflns_limit_h_max 8
_diffrn_reflns_limit_h_min -8
_diffrn_reflns_limit_k_max 6
_diffrn_reflns_limit_k_min -6
_diffrn_reflns_limit_l_max 25
_diffrn_reflns_limit_l_min -25
_diffrn_reflns_number 9103
_diffrn_reflns_theta_full 27.49
_diffrn_reflns_theta_max 27.49
_diffrn_reflns_theta_min 3.43
_diffrn_standards_decay_% 0
_diffrn_standards_number 0
_exptl_absorpt_coefficient_mu 0.140
_exptl_absorpt_correction_T_max 0.983
_exptl_absorpt_correction_T_min 0.972
_exptl_absorpt_correction_type multi-scan
_exptl_absorpt_process_details '(SADABS; Sheldrick, 2003)'
_exptl_crystal_colour colourless
_exptl_crystal_density_diffrn 1.707
_exptl_crystal_density_method 'not measured'
_exptl_crystal_description block
_exptl_crystal_F_000 352
_exptl_crystal_size_max 0.29
_exptl_crystal_size_mid 0.23
_exptl_crystal_size_min 0.12
_refine_diff_density_max 0.299
_refine_diff_density_min -0.320
_refine_ls_extinction_method none
_refine_ls_goodness_of_fit_ref 1.082
_refine_ls_hydrogen_treatment constr
_refine_ls_matrix_type full
_refine_ls_number_parameters 111
_refine_ls_number_reflns 9103
_refine_ls_number_restraints 0
_refine_ls_restrained_S_all 1.082
_refine_ls_R_factor_all 0.0781
_refine_ls_R_factor_gt 0.0584
_refine_ls_shift/su_max 0.001
_refine_ls_shift/su_mean 0.000
_refine_ls_structure_factor_coef Fsqd
_refine_ls_weighting_details 'w=1/[\s^2^(Fo^2^)+(0.0619P)^2^+0.3795P] where P=(Fo^2^+2Fc^2^)/3'
_refine_ls_weighting_scheme calc
_refine_ls_wR_factor_gt 0.1404
_refine_ls_wR_factor_ref 0.1520
_reflns_number_gt 7474
_reflns_number_total 9103
_reflns_threshold_expression I>2\s(I)
_cod_data_source_file sk3315.cif
_cod_data_source_block I
_cod_depositor_comments
;
The following automatic conversions were performed:
'_exptl_absorpt_correction_type' value 'Multi-scan' changed to
'multi-scan' according to
'/home/saulius/struct/CIF-dictionaries/cif_core.dic' dictionary named
'cif_core.dic' version 2.4.1 from 2010-06-29.

Automatic conversion script
Id: cif_fix_enum 1527 2010-12-29 10:47:43Z saulius 

The following automatic conversions were performed:

'_exptl_absorpt_correction_type' value 'Multi-scan' changed to
'multi-scan' according to
/home/saulius/struct/CIF-dictionaries/cif_core.dic dictionary named
'cif_core.dic' version 2.4.1 from 2010-06-29.

Automatic conversion script
Id: cif_fix_values 1715 2011-07-08 13:25:40Z adriana 
;
_cod_original_sg_symbol_H-M 'P 21/c'
_cod_database_code 2017141
_cod_database_fobs_code 2017141

loop_
_symmetry_equiv_pos_as_xyz
'x, y, z'
'-x, y+1/2, -z+1/2'
'-x, -y, -z'
'x, -y-1/2, z-1/2'

loop_
_atom_site_type_symbol
_atom_site_label
_atom_site_fract_x
_atom_site_fract_y
_atom_site_fract_z
_atom_site_U_iso_or_equiv
_atom_site_adp_type
_atom_site_calc_flag
_atom_site_refinement_flags
_atom_site_occupancy
_atom_site_disorder_assembly
_atom_site_disorder_group
N N1 0.57570(16) 1.1821(2) 0.63728(5) 0.0193(3) Uani d . 1 . .
H H1 0.7075 1.2076 0.6407 0.023 Uiso calc R 1 . .
C C2 0.47247(19) 1.3483(3) 0.67337(7) 0.0185(3) Uani d . 1 . .
N N3 0.26579(15) 1.3079(2) 0.66410(5) 0.0178(2) Uani d . 1 . .
C C4 0.16639(19) 1.1091(2) 0.62456(7) 0.0182(3) Uani d . 1 . .
C C5 0.28259(19) 0.9429(3) 0.58818(6) 0.0175(3) Uani d . 1 . .
C C6 0.49261(18) 0.9817(2) 0.59668(6) 0.0177(3) Uani d . 1 . .
O O2 0.56033(14) 1.51777(18) 0.70932(5) 0.0230(2) Uani d . 1 . .
C C31 0.1492(2) 1.4724(3) 0.70406(7) 0.0225(3) Uani d . 1 . .
H H31A 0.1210 1.3727 0.7439 0.034 Uiso calc R 1 . .
H H31B 0.0206 1.5240 0.6752 0.034 Uiso calc R 1 . .
H H31C 0.2278 1.6306 0.7199 0.034 Uiso calc R 1 . .
O O4 -0.01878(13) 1.08385(19) 0.62243(5) 0.0231(2) Uani d . 1 . .
C C51 0.1867(2) 0.7404(3) 0.54487(7) 0.0212(3) Uani d . 1 . .
H H51 0.0430 0.7265 0.5402 0.025 Uiso calc R 1 . .
O O5 0.27217(14) 0.58170(18) 0.51294(4) 0.0241(2) Uani d . 1 . .
N N6 0.61547(16) 0.8349(2) 0.56832(6) 0.0214(3) Uani d . 1 . .
H H61 0.7469 0.8681 0.5759 0.026 Uiso calc R 1 . .
H H62 0.5670 0.7026 0.5416 0.026 Uiso calc R 1 . .

loop_
_atom_site_aniso_label
_atom_site_aniso_U_11
_atom_site_aniso_U_22
_atom_site_aniso_U_33
_atom_site_aniso_U_12
_atom_site_aniso_U_13
_atom_site_aniso_U_23
N1 0.0125(5) 0.0261(6) 0.0198(6) -0.0026(4) 0.0047(4) -0.0025(4)
C2 0.0170(6) 0.0221(7) 0.0170(7) 0.0003(5) 0.0045(5) 0.0019(5)
N3 0.0162(5) 0.0226(6) 0.0158(5) 0.0000(4) 0.0056(4) -0.0015(4)
C4 0.0165(7) 0.0216(7) 0.0170(6) 0.0001(5) 0.0042(5) 0.0027(5)
C5 0.0141(6) 0.0213(7) 0.0172(6) -0.0002(5) 0.0031(5) 0.0006(5)
C6 0.0172(7) 0.0212(6) 0.0155(6) 0.0007(5) 0.0050(5) 0.0041(5)
O2 0.0200(5) 0.0254(5) 0.0238(5) -0.0020(4) 0.0041(4) -0.0045(4)
C31 0.0194(7) 0.0248(7) 0.0245(7) 0.0011(5) 0.0072(6) -0.0056(6)
O4 0.0136(5) 0.0297(5) 0.0271(5) -0.0006(4) 0.0070(4) -0.0040(4)
C51 0.0147(7) 0.0276(8) 0.0213(7) -0.0012(6) 0.0034(5) 0.0005(6)
O5 0.0224(5) 0.0261(5) 0.0249(5) 0.0001(4) 0.0073(4) -0.0066(4)
N6 0.0143(6) 0.0273(6) 0.0232(6) -0.0002(4) 0.0052(5) -0.0036(5)

loop_
_atom_type_symbol
_atom_type_description
_atom_type_scat_dispersion_real
_atom_type_scat_dispersion_imag
_atom_type_scat_source
C C 0.0033 0.0016 'International Tables Vol C Tables 4.2.6.8 and 6.1.1.4'
H H 0.0000 0.0000 'International Tables Vol C Tables 4.2.6.8 and 6.1.1.4'
N N 0.0061 0.0033 'International Tables Vol C Tables 4.2.6.8 and 6.1.1.4'
O O 0.0106 0.0060 'International Tables Vol C Tables 4.2.6.8 and 6.1.1.4'

loop_
_geom_angle_atom_site_label_1
_geom_angle_atom_site_label_2
_geom_angle_atom_site_label_3
_geom_angle_site_symmetry_1
_geom_angle_site_symmetry_3
_geom_angle
_geom_angle_publ_flag
C6 N1 C2 . . 125.53(11) ?
C6 N1 H1 . . 117.2 ?
C2 N1 H1 . . 117.2 ?
O2 C2 N1 . . 120.76(12) ?
O2 C2 N3 . . 124.14(12) ?
N1 C2 N3 . . 115.09(11) ?
C4 N3 C2 . . 124.04(11) ?
C4 N3 C31 . . 118.40(10) ?
C2 N3 C31 . . 117.31(11) ?
O4 C4 N3 . . 118.48(12) ?
O4 C4 C5 . . 123.48(12) ?
N3 C4 C5 . . 118.04(11) ?
C6 C5 C51 . . 120.93(12) ?
C6 C5 C4 . . 118.69(11) ?
C51 C5 C4 . . 120.38(12) ?
N6 C6 N1 . . 117.38(11) ?
N6 C6 C5 . . 124.13(12) ?
N1 C6 C5 . . 118.49(11) ?
N3 C31 H31A . . 109.5 ?
N3 C31 H31B . . 109.5 ?
H31A C31 H31B . . 109.5 ?
N3 C31 H31C . . 109.5 ?
H31A C31 H31C . . 109.5 ?
H31B C31 H31C . . 109.5 ?
O5 C51 C5 . . 125.86(13) ?
O5 C51 H51 . . 117.1 ?
C5 C51 H51 . . 117.1 ?
C6 N6 H61 . . 120.0 ?
C6 N6 H62 . . 120.0 ?
H61 N6 H62 . . 120.0 ?

loop_
_geom_bond_atom_site_label_1
_geom_bond_atom_site_label_2
_geom_bond_site_symmetry_2
_geom_bond_distance
_geom_bond_publ_flag
N1 C2 . 1.3650(16) y
C2 N3 . 1.3753(16) y
N3 C4 . 1.3733(17) y
C4 C5 . 1.4215(18) y
C5 C6 . 1.3966(18) y
C6 N1 . 1.3522(16) y
C2 O2 . 1.2006(15) y
N3 C31 . 1.4619(16) y
C4 O4 . 1.2360(15) y
C5 C51 . 1.4163(18) y
C51 O5 . 1.2229(15) y
C6 N6 . 1.3037(16) y
N1 H1 . 0.8800 ?
C31 H31A . 0.9800 ?
C31 H31B . 0.9800 ?
C31 H31C . 0.9800 ?
C51 H51 . 0.9500 ?
N6 H61 . 0.8800 ?
N6 H62 . 0.8800 ?

loop_
_geom_hbond_atom_site_label_D
_geom_hbond_atom_site_label_H
_geom_hbond_atom_site_label_A
_geom_hbond_site_symmetry_A
_geom_hbond_distance_DH
_geom_hbond_distance_HA
_geom_hbond_distance_DA
_geom_hbond_angle_DHA
_geom_hbond_publ_flag
N1 H1 O4 1_655 0.88 2.02 2.8172(14) 150 y
N6 H61 O4 1_655 0.88 2.00 2.7910(14) 149 y
N6 H62 O5 . 0.88 2.05 2.6880(14) 129 y
N6 H62 O5 3_666 0.88 2.19 2.8314(14) 130 y

loop_
_geom_torsion_atom_site_label_1
_geom_torsion_atom_site_label_2
_geom_torsion_atom_site_label_3
_geom_torsion_atom_site_label_4
_geom_torsion_site_symmetry_1
_geom_torsion_site_symmetry_2
_geom_torsion_site_symmetry_3
_geom_torsion_site_symmetry_4
_geom_torsion
_geom_torsion_publ_flag
C6 N1 C2 O2 . . . . 178.42(12) ?
C6 N1 C2 N3 . . . . -2.61(18) ?
O2 C2 N3 C4 . . . . -177.99(12) ?
N1 C2 N3 C4 . . . . 3.08(18) ?
O2 C2 N3 C31 . . . . -3.87(19) ?
N1 C2 N3 C31 . . . . 177.19(11) ?
C2 N3 C4 O4 . . . . 176.70(12) ?
C31 N3 C4 O4 . . . . 2.65(18) ?
C2 N3 C4 C5 . . . . -3.31(18) ?
C31 N3 C4 C5 . . . . -177.36(12) ?
O4 C4 C5 C6 . . . . -177.19(12) ?
N3 C4 C5 C6 . . . . 2.82(17) ?
O4 C4 C5 C51 . . . . 2.07(19) ?
N3 C4 C5 C51 . . . . -177.92(12) ?
C2 N1 C6 N6 . . . . -177.03(12) ?
C2 N1 C6 C5 . . . . 2.39(19) ?
C51 C5 C6 N6 . . . . -2.2(2) ?
C4 C5 C6 N6 . . . . 177.01(12) ?
C51 C5 C6 N1 . . . . 178.37(11) ?
C4 C5 C6 N1 . . . . -2.37(18) ?
C4 C5 C51 O5 . . . . -177.67(13) y
C6 C5 C51 O5 . . . . 1.6(2) y

loop_
_cod_related_entry_id
_cod_related_entry_database
_cod_related_entry_code
1 ChemSpider 24726431
